data_7111403
loop_
_publ_author_name
'Caira, Mino R.'
'Bourne, Susan A.'
'Mhlongo, Welcome T.'
'Dean, Pamela M.'

_publ_section_title
;
 New crystalline forms of permethylated ?-cyclodextrin
;
_journal_issue 19
_journal_name_full 'Chemical Communications'
_journal_page_first 2216
_journal_page_last 2217
_journal_paper_doi 10.1039/b408660k
_journal_year 2004
_chemical_formula_moiety 'C63 H112 O35.3H2O'
_chemical_formula_sum 'C63 H118 O38'
_chemical_formula_weight 1483.57
_chemical_melting_point 'DSC onset 147.7 C, peak 150.9 C '
_chemical_name_common 'heptakis(2,3,6-tri-O-methyl)-beta-cyclodextrin trihydrate'
_chemical_name_systematic
;
heptakis(2,3,6-tri-O-methyl)-beta-cyclodextrin trihydrate
;
_space_group_IT_number 19
_symmetry_cell_setting orthorhombic
_symmetry_space_group_name_Hall 'P 2ac 2ab'
_symmetry_space_group_name_H-M 'P 21 21 21'
_atom_sites_solution_hydrogens geom
_atom_sites_solution_primary direct
_atom_sites_solution_secondary difmap
_audit_creation_method SHELXL-97
_cell_angle_alpha 90.000
_cell_angle_beta 90.000
_cell_angle_gamma 90.000
_cell_formula_units_Z 4
_cell_length_a 16.2051(1)
_cell_length_b 16.2870(1)
_cell_length_c 30.0989(3)
_cell_measurement_reflns_used 19957
_cell_measurement_temperature 193(2)
_cell_measurement_theta_max 27.46
_cell_measurement_theta_min 2.98
_cell_volume 7944.08(11)
_computing_cell_refinement 'DENZO-SMN (Otwinowski & Minor, 1997)'
_computing_data_collection 'COLLECT 2000'
_computing_data_reduction 'DENZO-SMN (Otwinowski & Minor, 1997)'
_computing_molecular_graphics 'ORTEP-3 (Farrugia, 1997)'
_computing_publication_material 'PLATON (Spek, 1990)'
_computing_structure_refinement 'SHELXL-97 (Sheldrick, 1997)'
_computing_structure_solution 'SHELXS-97 (Sheldrick, 1990)'
_diffrn_ambient_temperature 193(2)
_diffrn_measured_fraction_theta_full 0.988
_diffrn_measured_fraction_theta_max 0.988
_diffrn_measurement_device_type 'Nonius Kappa CCD diffractometer'
_diffrn_measurement_method '1.0 deg. phi- and omega-scans'
_diffrn_radiation_monochromator graphite
_diffrn_radiation_source 'fine-focus sealed tube'
_diffrn_radiation_type MoK\a
_diffrn_radiation_wavelength 0.71073
_diffrn_reflns_av_R_equivalents 0.0330
_diffrn_reflns_av_sigmaI/netI 0.0426
_diffrn_reflns_limit_h_max 20
_diffrn_reflns_limit_h_min -21
_diffrn_reflns_limit_k_max 21
_diffrn_reflns_limit_k_min -20
_diffrn_reflns_limit_l_max 38
_diffrn_reflns_limit_l_min -38
_diffrn_reflns_number 42815
_diffrn_reflns_theta_full 27.46
_diffrn_reflns_theta_max 27.46
_diffrn_reflns_theta_min 2.98
_exptl_absorpt_coefficient_mu 0.102
_exptl_absorpt_correction_type none
_exptl_absorpt_process_details none
_exptl_crystal_colour colourless
_exptl_crystal_density_diffrn 1.240
_exptl_crystal_density_meas ?
_exptl_crystal_density_method 'not measured'
_exptl_crystal_description prism
_exptl_crystal_F_000 3200
_exptl_crystal_size_max 0.65
_exptl_crystal_size_mid 0.50
_exptl_crystal_size_min 0.40
_refine_diff_density_max 0.610
_refine_diff_density_min -0.433
_refine_diff_density_rms 0.052
_refine_ls_abs_structure_details 'Flack H D (1983), Acta Cryst. A39, 876-881'
_refine_ls_abs_structure_Flack 0.5(7)
_refine_ls_extinction_coef none
_refine_ls_extinction_method none
_refine_ls_goodness_of_fit_ref 1.026
_refine_ls_hydrogen_treatment mixed
_refine_ls_matrix_type full
_refine_ls_number_parameters 896
_refine_ls_number_reflns 17741
_refine_ls_number_restraints 1
_refine_ls_restrained_S_all 1.027
_refine_ls_R_factor_all 0.0820
_refine_ls_R_factor_gt 0.0632
_refine_ls_shift/su_max 0.015
_refine_ls_shift/su_mean 0.000
_refine_ls_structure_factor_coef Fsqd
_refine_ls_weighting_details 'calc w=1/[\s^2^(Fo^2^)+(0.0962P)^2^+2.5164P] where P=(Fo^2^+2Fc^2^)/3'
_refine_ls_weighting_scheme calc
_refine_ls_wR_factor_gt 0.1621
_refine_ls_wR_factor_ref 0.1760
_reflns_number_gt 13791
_reflns_number_total 17741
_reflns_threshold_expression >2sigma(I)
_cod_data_source_file b408660ksup1.cif
_cod_data_source_block c:\backup\attchdoc\atentmb
_cod_depositor_comments
;
The following automatic conversions were performed:

'_symmetry_cell_setting' value 'Orthorhombic' changed to
'orthorhombic' according to
/home/saulius/struct/CIF-dictionaries/cif_core.dic dictionary named
'cif_core.dic' version 2.4.2 from 2011-04-26.

Automatic conversion script
Id: cif_fix_values 1891 2012-01-12 08:04:46Z andrius 

The following automatic conversions were performed:

'_exptl_crystal_density_meas' value '-' was changed to '?' - the
value is perceived as not measured.

Automatic conversion script
Id: cif_fix_values 3008 2015-01-20 13:52:24Z robertas 
;
_cod_original_cell_volume 7944.1(1)
_cod_original_sg_symbol_H-M P2(1)2(1)2(1)
_cod_database_code 7111403

loop_
_symmetry_equiv_pos_as_xyz
'x, y, z'
'-x+1/2, -y, z+1/2'
'x+1/2, -y+1/2, -z'
'-x, y+1/2, -z+1/2'

loop_
_atom_site_label
_atom_site_type_symbol
_atom_site_fract_x
_atom_site_fract_y
_atom_site_fract_z
_atom_site_U_iso_or_equiv
_atom_site_adp_type
_atom_site_occupancy
_atom_site_symmetry_multiplicity
_atom_site_calc_flag
_atom_site_refinement_flags
_atom_site_disorder_assembly
_atom_site_disorder_group
O61A O 0.0814(3) 0.6800(3) 0.64967(15) 0.090 Uiso 0.748(4) 1 d P A 5
O64A O 0.25963(19) 0.29973(19) 0.42376(10) 0.070 Uiso 0.892(4) 1 d P B 7
C76A C 0.1353(7) 0.8699(7) 0.2434(4) 0.080 Uiso 0.408(7) 1 d P C 1
H71A H 0.0876 0.8330 0.2450 0.120 Uiso 0.408(7) 1 calc PR C 1
H71B H 0.1507 0.8783 0.2123 0.120 Uiso 0.408(7) 1 calc PR C 1
H71C H 0.1210 0.9228 0.2569 0.120 Uiso 0.408(7) 1 calc PR C 1
C91A C 0.0117(4) 0.6276(4) 0.6540(2) 0.090 Uiso 0.748(4) 1 d P A 5
H91A H -0.0347 0.6504 0.6372 0.135 Uiso 0.748(4) 1 calc PR A 5
H91B H -0.0035 0.6231 0.6854 0.135 Uiso 0.748(4) 1 calc PR A 5
H91C H 0.0253 0.5730 0.6424 0.135 Uiso 0.748(4) 1 calc PR A 5
C94A C 0.1886(3) 0.3000(3) 0.39584(15) 0.070 Uiso 0.892(4) 1 d P B 7
H94A H 0.1804 0.2451 0.3833 0.105 Uiso 0.892(4) 1 calc PR B 7
H94B H 0.1965 0.3397 0.3717 0.105 Uiso 0.892(4) 1 calc PR B 7
H94C H 0.1400 0.3155 0.4133 0.105 Uiso 0.892(4) 1 calc PR B 7
C97A C -0.0721(6) 0.8692(7) 0.5292(4) 0.120 Uiso 0.693(10) 1 d P D 3
H97A H -0.1070 0.9127 0.5169 0.180 Uiso 0.693(10) 1 calc PR D 3
H97B H -0.0609 0.8806 0.5606 0.180 Uiso 0.693(10) 1 calc PR D 3
H97C H -0.1005 0.8163 0.5265 0.180 Uiso 0.693(10) 1 calc PR D 3
O61B O 0.0430(8) 0.7041(9) 0.5870(4) 0.090 Uiso 0.252(4) 1 d P A 6
O64B O 0.2068(16) 0.3967(16) 0.4628(8) 0.070 Uiso 0.108(4) 1 d P B 8
C76B C 0.1601(5) 0.8074(5) 0.2286(3) 0.080 Uiso 0.592(7) 1 d P C 2
H71D H 0.1608 0.7473 0.2269 0.120 Uiso 0.592(7) 1 calc PR C 2
H71E H 0.1865 0.8302 0.2020 0.120 Uiso 0.592(7) 1 calc PR C 2
H71F H 0.1030 0.8268 0.2303 0.120 Uiso 0.592(7) 1 calc PR C 2
C91B C -0.0272(13) 0.6498(13) 0.5971(7) 0.090 Uiso 0.252(4) 1 d P A 6
H91D H -0.0579 0.6382 0.5698 0.135 Uiso 0.252(4) 1 calc PR A 6
H91E H -0.0637 0.6769 0.6185 0.135 Uiso 0.252(4) 1 calc PR A 6
H91F H -0.0067 0.5983 0.6098 0.135 Uiso 0.252(4) 1 calc PR A 6
C94B C 0.135(2) 0.388(2) 0.4376(13) 0.070 Uiso 0.108(4) 1 d P B 8
H94D H 0.0867 0.4032 0.4557 0.105 Uiso 0.108(4) 1 calc PR B 8
H94E H 0.1291 0.3309 0.4278 0.105 Uiso 0.108(4) 1 calc PR B 8
H94F H 0.1375 0.4241 0.4116 0.105 Uiso 0.108(4) 1 calc PR B 8
C97B C -0.0765(7) 0.8624(15) 0.4924(8) 0.120 Uiso 0.307(10) 1 d PD D 4
H97D H -0.0864 0.8109 0.4764 0.180 Uiso 0.307(10) 1 calc PR D 4
H97E H -0.0891 0.9090 0.4730 0.180 Uiso 0.307(10) 1 calc PR D 4
H97F H -0.1119 0.8645 0.5188 0.180 Uiso 0.307(10) 1 calc PR D 4
C1G1 C 0.20940(18) 0.88564(19) 0.60629(11) 0.0486(7) Uani 1 1 d . . .
H071 H 0.1834 0.9403 0.6119 0.058 Uiso 1 1 calc R . .
O2G1 O 0.34352(14) 0.93131(13) 0.63395(8) 0.0562(5) Uani 1 1 d . . .
C2G1 C 0.27891(18) 0.87260(18) 0.63918(10) 0.0455(6) Uani 1 1 d . . .
H060 H 0.2561 0.8777 0.6699 0.055 Uiso 1 1 calc R . .
O3G1 O 0.37489(13) 0.77591(15) 0.66826(8) 0.0580(6) Uani 1 1 d . . .
C3G1 C 0.31629(18) 0.78735(18) 0.63395(11) 0.0469(6) Uani 1 1 d . . .
H052 H 0.3442 0.7831 0.6044 0.056 Uiso 1 1 calc R . .
O4G1 O 0.24135(14) 0.88417(13) 0.56281(7) 0.0523(5) Uani 1 1 d . . .
C4G1 C 0.24943(18) 0.72298(17) 0.63725(10) 0.0450(6) Uani 1 1 d . . .
H046 H 0.2266 0.7229 0.6681 0.054 Uiso 1 1 calc R . .
O5G1 O 0.14977(13) 0.82345(13) 0.61261(8) 0.0555(5) Uani 1 1 d . . .
C5G1 C 0.17982(19) 0.74157(19) 0.60452(12) 0.0513(7) Uani 1 1 d . A .
H070 H 0.2023 0.7389 0.5736 0.062 Uiso 1 1 calc R . .
C6G1 C 0.1075(3) 0.6843(3) 0.60794(13) 0.0689(9) Uiso 1 1 d . . .
C7G1 C 0.3246(3) 1.0076(2) 0.65303(19) 0.0802(13) Uani 1 1 d . . .
H08I H 0.2696 1.0250 0.6433 0.120 Uiso 1 1 calc R . .
H08J H 0.3655 1.0483 0.6436 0.120 Uiso 1 1 calc R . .
H08K H 0.3254 1.0027 0.6855 0.120 Uiso 1 1 calc R . .
C8G1 C 0.4570(2) 0.7644(3) 0.65289(18) 0.0804(12) Uani 1 1 d . . .
H4 H 0.4604 0.7129 0.6361 0.121 Uiso 1 1 calc R . .
H5 H 0.4946 0.7619 0.6783 0.121 Uiso 1 1 calc R . .
H6 H 0.4726 0.8103 0.6336 0.121 Uiso 1 1 calc R . .
C1G2 C 0.26751(18) 0.58008(18) 0.65793(10) 0.0447(6) Uani 1 1 d . . .
H059 H 0.2402 0.6035 0.6849 0.054 Uiso 1 1 calc R . .
O2G2 O 0.40631(14) 0.58762(15) 0.69108(7) 0.0549(5) Uani 1 1 d . . .
C2G2 C 0.34551(18) 0.53546(18) 0.67217(10) 0.0450(6) Uani 1 1 d . . .
H061 H 0.3300 0.4933 0.6949 0.054 Uiso 1 1 calc R . .
O3G2 O 0.45175(12) 0.44168(13) 0.64937(7) 0.0500(5) Uani 1 1 d . . .
C3G2 C 0.38607(16) 0.49163(18) 0.63339(9) 0.0414(6) Uani 1 1 d . . .
H039 H 0.4086 0.5333 0.6122 0.050 Uiso 1 1 calc R . .
O4G2 O 0.28673(12) 0.64477(12) 0.62845(7) 0.0451(5) Uani 1 1 d . . .
C4G2 C 0.32448(16) 0.43694(17) 0.60914(9) 0.0385(6) Uani 1 1 d . . .
H020 H 0.3104 0.3889 0.6284 0.046 Uiso 1 1 calc R . .
O5G2 O 0.21373(11) 0.52220(12) 0.63823(7) 0.0452(4) Uani 1 1 d . . .
C5G2 C 0.24569(17) 0.48480(17) 0.59858(9) 0.0410(6) Uani 1 1 d . . .
H023 H 0.2577 0.5281 0.5759 0.049 Uiso 1 1 calc R . .
O6G2 O 0.10875(13) 0.47547(14) 0.56991(9) 0.0598(6) Uani 1 1 d . . .
C6G2 C 0.17787(17) 0.42860(18) 0.58179(11) 0.0474(7) Uani 1 1 d . . .
H05A H 0.1978 0.3974 0.5557 0.057 Uiso 1 1 calc R . .
H05B H 0.1626 0.3889 0.6053 0.057 Uiso 1 1 calc R . .
C7G2 C 0.3829(3) 0.6209(3) 0.73315(11) 0.0648(9) Uani 1 1 d . . .
H07G H 0.3445 0.6667 0.7286 0.097 Uiso 1 1 calc R . .
H07H H 0.4321 0.6408 0.7487 0.097 Uiso 1 1 calc R . .
H07I H 0.3560 0.5783 0.7510 0.097 Uiso 1 1 calc R . .
C8G2 C 0.5294(2) 0.4605(3) 0.6313(2) 0.0988(17) Uani 1 1 d . . .
H08L H 0.5281 0.4520 0.5991 0.148 Uiso 1 1 calc R . .
H08M H 0.5713 0.4247 0.6446 0.148 Uiso 1 1 calc R . .
H08N H 0.5429 0.5179 0.6377 0.148 Uiso 1 1 calc R . .
C9G2 C 0.0447(2) 0.4257(3) 0.55440(18) 0.0808(12) Uani 1 1 d . . .
H08F H 0.0620 0.3984 0.5269 0.121 Uiso 1 1 calc R . .
H08G H -0.0041 0.4595 0.5485 0.121 Uiso 1 1 calc R . .
H08H H 0.0313 0.3842 0.5769 0.121 Uiso 1 1 calc R . .
C1G3 C 0.34766(18) 0.32794(17) 0.55569(10) 0.0445(6) Uani 1 1 d . . .
H047 H 0.3165 0.2987 0.5796 0.053 Uiso 1 1 calc R . .
O2G3 O 0.48213(15) 0.28098(15) 0.58360(7) 0.0621(6) Uani 1 1 d . . .
C2G3 C 0.42879(19) 0.28192(18) 0.54660(10) 0.0481(7) Uani 1 1 d . . .
H053 H 0.4152 0.2239 0.5386 0.058 Uiso 1 1 calc R . .
O3G3 O 0.54560(12) 0.27346(12) 0.49723(7) 0.0485(5) Uani 1 1 d . . .
C3G3 C 0.47402(16) 0.32128(17) 0.50738(9) 0.0398(6) Uani 1 1 d . . .
H036 H 0.4912 0.3783 0.5156 0.048 Uiso 1 1 calc R . .
O4G3 O 0.36513(11) 0.40848(12) 0.56984(7) 0.0422(4) Uani 1 1 d . . .
C4G3 C 0.41841(17) 0.32459(16) 0.46742(10) 0.0402(6) Uani 1 1 d . . .
H034 H 0.4048 0.2675 0.4576 0.048 Uiso 1 1 calc R . .
O5G3 O 0.30057(12) 0.32734(13) 0.51629(7) 0.0490(5) Uani 1 1 d . . .
C5G3 C 0.33868(16) 0.37027(18) 0.47957(10) 0.0425(6) Uani 1 1 d . B .
H035 H 0.3534 0.4270 0.4895 0.051 Uiso 1 1 calc R . .
C6G3 C 0.27471(19) 0.3765(2) 0.44312(12) 0.0541(7) Uani 1 1 d . . .
C7G3 C 0.4569(3) 0.2283(3) 0.61813(17) 0.0938(14) Uiso 1 1 d . . .
H1 H 0.4114 0.2537 0.6345 0.141 Uiso 1 1 calc R . .
H2 H 0.5034 0.2186 0.6383 0.141 Uiso 1 1 calc R . .
H3 H 0.4386 0.1759 0.6055 0.141 Uiso 1 1 calc R . .
C8G3 C 0.62022(18) 0.3113(2) 0.51189(12) 0.0587(8) Uani 1 1 d . . .
H06E H 0.6276 0.3637 0.4964 0.088 Uiso 1 1 calc R . .
H06F H 0.6670 0.2751 0.5053 0.088 Uiso 1 1 calc R . .
H06G H 0.6173 0.3210 0.5440 0.088 Uiso 1 1 calc R . .
C1G4 C 0.49774(17) 0.31451(16) 0.40077(9) 0.0404(6) Uani 1 1 d . . .
H040 H 0.5226 0.2669 0.4169 0.048 Uiso 1 1 calc R . .
O2G4 O 0.62838(12) 0.38905(13) 0.40533(7) 0.0465(5) Uani 1 1 d . . .
C2G4 C 0.56561(17) 0.36076(18) 0.37610(10) 0.0429(6) Uani 1 1 d . . .
H032 H 0.5918 0.3214 0.3549 0.052 Uiso 1 1 calc R . .
O3G4 O 0.60210(15) 0.45517(16) 0.32278(9) 0.0644(6) Uani 1 1 d . . .
C3G4 C 0.53216(18) 0.43132(18) 0.34926(10) 0.0443(6) Uani 1 1 d . . .
H044 H 0.5153 0.4773 0.3693 0.053 Uiso 1 1 calc R . .
O4G4 O 0.45863(11) 0.36760(11) 0.43194(6) 0.0390(4) Uani 1 1 d . . .
C4G4 C 0.45950(17) 0.40519(16) 0.31988(9) 0.0400(6) Uani 1 1 d . . .
H024 H 0.4817 0.3770 0.2929 0.048 Uiso 1 1 calc R . .
O5G4 O 0.44204(13) 0.28509(12) 0.36874(7) 0.0485(5) Uani 1 1 d . . .
C5G4 C 0.39912(18) 0.34669(18) 0.34365(10) 0.0445(6) Uani 1 1 d . . .
H056 H 0.3644 0.3797 0.3645 0.053 Uiso 1 1 calc R . .
O6G4 O 0.39052(19) 0.27046(17) 0.27616(9) 0.0770(8) Uani 1 1 d . . .
C6G4 C 0.3428(2) 0.2994(2) 0.31311(11) 0.0564(8) Uani 1 1 d . . .
H06A H 0.3181 0.2525 0.3292 0.068 Uiso 1 1 calc R . .
H06B H 0.2977 0.3354 0.3025 0.068 Uiso 1 1 calc R . .
C7G4 C 0.6959(2) 0.3335(2) 0.40822(13) 0.0578(8) Uani 1 1 d . . .
H07D H 0.6778 0.2828 0.4227 0.087 Uiso 1 1 calc R . .
H07E H 0.7404 0.3586 0.4256 0.087 Uiso 1 1 calc R . .
H07F H 0.7161 0.3210 0.3783 0.087 Uiso 1 1 calc R . .
C8G4 C 0.5981(2) 0.5298(3) 0.30173(14) 0.0811(14) Uani 1 1 d . . .
H07A H 0.5568 0.5273 0.2780 0.122 Uiso 1 1 calc R . .
H07B H 0.6522 0.5430 0.2890 0.122 Uiso 1 1 calc R . .
H07C H 0.5824 0.5723 0.3232 0.122 Uiso 1 1 calc R . .
C9G4 C 0.3525(4) 0.2096(3) 0.25240(15) 0.0873(13) Uani 1 1 d . . .
H09G H 0.3506 0.1593 0.2702 0.131 Uiso 1 1 calc R . .
H09H H 0.3834 0.1993 0.2250 0.131 Uiso 1 1 calc R . .
H09I H 0.2961 0.2266 0.2450 0.131 Uiso 1 1 calc R . .
C1G5 C 0.36327(17) 0.47859(19) 0.27150(9) 0.0439(6) Uani 1 1 d . . .
H042 H 0.3727 0.4282 0.2533 0.053 Uiso 1 1 calc R . .
O2G5 O 0.45696(13) 0.55422(16) 0.22683(6) 0.0545(6) Uani 1 1 d . . .
C2G5 C 0.37454(17) 0.5539(2) 0.24222(9) 0.0452(7) Uani 1 1 d . . .
H048 H 0.3370 0.5488 0.2160 0.054 Uiso 1 1 calc R . .
O3G5 O 0.35299(15) 0.69841(15) 0.23633(8) 0.0609(6) Uani 1 1 d . . .
C3G5 C 0.35291(18) 0.63189(19) 0.26701(10) 0.0455(6) Uani 1 1 d . . .
H050 H 0.3954 0.6422 0.2904 0.055 Uiso 1 1 calc R . .
O4G5 O 0.42105(12) 0.48036(12) 0.30648(6) 0.0429(4) Uani 1 1 d . . .
C4G5 C 0.26876(17) 0.62480(17) 0.28867(9) 0.0420(6) Uani 1 1 d . . .
H031 H 0.2253 0.6231 0.2651 0.050 Uiso 1 1 calc R . .
O5G5 O 0.28135(12) 0.47721(12) 0.28824(7) 0.0473(5) Uani 1 1 d . . .
C5G5 C 0.26385(18) 0.54630(17) 0.31660(10) 0.0437(6) Uani 1 1 d . . .
H045 H 0.3077 0.5490 0.3399 0.052 Uiso 1 1 calc R . .
O6G5 O 0.11643(14) 0.53673(16) 0.30852(9) 0.0672(7) Uani 1 1 d . . .
C6G5 C 0.1827(2) 0.5298(2) 0.33918(12) 0.0546(8) Uani 1 1 d . . .
H06C H 0.1832 0.4739 0.3521 0.066 Uiso 1 1 calc R . .
H06D H 0.1747 0.5696 0.3637 0.066 Uiso 1 1 calc R . .
C7G5 C 0.4704(3) 0.5883(3) 0.18402(13) 0.0819(13) Uani 1 1 d . . .
H08R H 0.4317 0.5639 0.1628 0.123 Uiso 1 1 calc R . .
H08S H 0.5271 0.5769 0.1745 0.123 Uiso 1 1 calc R . .
H08T H 0.4617 0.6479 0.1852 0.123 Uiso 1 1 calc R . .
C8G5 C 0.3945(3) 0.7696(3) 0.25247(18) 0.0869(14) Uani 1 1 d . . .
H08C H 0.3694 0.7869 0.2806 0.130 Uiso 1 1 calc R . .
H08D H 0.3896 0.8139 0.2306 0.130 Uiso 1 1 calc R . .
H08E H 0.4529 0.7568 0.2573 0.130 Uiso 1 1 calc R . .
C9G5 C 0.0407(3) 0.5143(3) 0.3286(2) 0.0998(17) Uani 1 1 d . . .
H09M H 0.0394 0.4548 0.3331 0.150 Uiso 1 1 calc R . .
H09N H -0.0051 0.5306 0.3093 0.150 Uiso 1 1 calc R . .
H09O H 0.0355 0.5422 0.3573 0.150 Uiso 1 1 calc R . .
C1G6 C 0.17675(18) 0.72579(18) 0.32098(10) 0.0453(6) Uani 1 1 d . . .
H055 H 0.1393 0.6957 0.3002 0.054 Uiso 1 1 calc R . .
O2G6 O 0.20430(18) 0.83365(15) 0.26730(8) 0.0659(7) Uani 1 1 d . . .
C2G6 C 0.1731(2) 0.81700(19) 0.31034(11) 0.0500(7) Uani 1 1 d . C .
H057 H 0.1139 0.8343 0.3111 0.060 Uiso 1 1 calc R . .
O3G6 O 0.20849(15) 0.95267(13) 0.33624(8) 0.0573(6) Uani 1 1 d . C .
C3G6 C 0.21978(18) 0.86772(17) 0.34452(10) 0.0463(6) Uani 1 1 d . . .
H049 H 0.2799 0.8545 0.3424 0.056 Uiso 1 1 calc R C .
O4G6 O 0.25793(12) 0.69677(12) 0.31496(7) 0.0450(4) Uani 1 1 d . . .
C4G6 C 0.18934(19) 0.84636(17) 0.39079(11) 0.0470(7) Uani 1 1 d . C .
H043 H 0.1297 0.8614 0.3936 0.056 Uiso 1 1 calc R . .
O5G6 O 0.14948(13) 0.71285(12) 0.36489(7) 0.0488(5) Uani 1 1 d . C .
C5G6 C 0.1997(2) 0.75331(17) 0.39722(10) 0.0473(7) Uani 1 1 d . . .
H041 H 0.2588 0.7384 0.3919 0.057 Uiso 1 1 calc R C .
O6G6 O 0.1905(2) 0.63669(14) 0.44390(9) 0.0867(10) Uani 1 1 d . . .
C6G6 C 0.1743(3) 0.72217(19) 0.44176(12) 0.0674(10) Uani 1 1 d . C .
H08A H 0.2054 0.7511 0.4653 0.081 Uiso 1 1 calc R . .
H08B H 0.1147 0.7324 0.4465 0.081 Uiso 1 1 calc R . .
C8G6 C 0.2730(3) 0.9904(3) 0.31191(18) 0.0899(14) Uani 1 1 d . . .
H09D H 0.3237 0.9897 0.3296 0.135 Uiso 1 1 calc R C .
H09E H 0.2579 1.0473 0.3051 0.135 Uiso 1 1 calc R . .
H09F H 0.2820 0.9603 0.2841 0.135 Uiso 1 1 calc R . .
C9G6 C 0.1694(4) 0.6024(4) 0.48543(18) 0.0985(15) Uiso 1 1 d . C .
H09J H 0.2076 0.6226 0.5082 0.148 Uiso 1 1 calc R . .
H09K H 0.1731 0.5424 0.4837 0.148 Uiso 1 1 calc R . .
H09L H 0.1129 0.6183 0.4932 0.148 Uiso 1 1 calc R . .
C1G7 C 0.20274(18) 0.96535(18) 0.43687(11) 0.0490(7) Uani 1 1 d . C .
H066 H 0.1884 0.9971 0.4095 0.059 Uiso 1 1 calc R . .
O2G7 O 0.33885(15) 1.02709(15) 0.43624(9) 0.0653(6) Uani 1 1 d . . .
C2G7 C 0.26724(19) 1.01215(19) 0.46275(11) 0.0517(7) Uani 1 1 d . . .
H072 H 0.2433 1.0662 0.4719 0.062 Uiso 1 1 calc R . .
O3G7 O 0.34515(18) 1.0145(2) 0.53012(10) 0.0862(9) Uani 1 1 d . . .
C3G7 C 0.29082(19) 0.9656(2) 0.50382(11) 0.0529(7) Uani 1 1 d . . .
H063 H 0.3194 0.9135 0.4952 0.064 Uiso 1 1 calc R . .
C4G7 C 0.21484(19) 0.94515(18) 0.53176(11) 0.0484(7) Uani 1 1 d . . .
H054 H 0.1965 0.9953 0.5482 0.058 Uiso 1 1 calc R . .
O5G7 O 0.13100(12) 0.95726(14) 0.46369(7) 0.0515(5) Uani 1 1 d . . .
C5G7 C 0.14319(18) 0.91200(19) 0.50385(11) 0.0491(7) Uani 1 1 d . . .
H073 H 0.1546 0.8534 0.4962 0.059 Uiso 1 1 calc R . .
O6G7 O 0.00439(19) 0.8662(3) 0.50516(16) 0.1228(14) Uani 1 1 d D . .
C6G7 C 0.0611(2) 0.9168(3) 0.52826(15) 0.0728(11) Uani 1 1 d . D .
O4G7 O 0.23625(12) 0.88833(12) 0.42428(7) 0.0467(5) Uani 1 1 d . . .
C7G7 C 0.3332(3) 1.1024(3) 0.41283(17) 0.0829(12) Uani 1 1 d . . .
H08O H 0.2894 1.0986 0.3905 0.124 Uiso 1 1 calc R . .
H08P H 0.3859 1.1138 0.3981 0.124 Uiso 1 1 calc R . .
H08Q H 0.3205 1.1468 0.4337 0.124 Uiso 1 1 calc R . .
C8G7 C 0.4223(2) 0.9787(4) 0.53939(18) 0.1060(19) Uani 1 1 d . . .
H09A H 0.4147 0.9315 0.5592 0.159 Uiso 1 1 calc R . .
H09B H 0.4580 1.0193 0.5538 0.159 Uiso 1 1 calc R . .
H09C H 0.4479 0.9603 0.5116 0.159 Uiso 1 1 calc R . .
OW1 O 0.1222(4) 1.1480(4) 0.25440(19) 0.120 Uiso 0.775(9) 1 d P . .
OW2 O 0.2174(5) 0.7166(5) 0.1815(2) 0.120 Uiso 0.601(9) 1 d P . .
OW3 O 0.0716(6) 0.9898(6) 0.2735(3) 0.120 Uiso 0.484(9) 1 d P . .
OW4A O 0.0557(4) 0.6262(5) 0.2331(2) 0.120 Uiso 0.658(9) 1 d P . .
OW4B O 0.0583(8) 0.6825(10) 0.2170(5) 0.120 Uiso 0.342(9) 1 d P . .

loop_
_atom_site_aniso_label
_atom_site_aniso_U_11
_atom_site_aniso_U_22
_atom_site_aniso_U_33
_atom_site_aniso_U_23
_atom_site_aniso_U_13
_atom_site_aniso_U_12
C1G1 0.0408(15) 0.0435(15) 0.0616(17) -0.0042(13) 0.0039(13) 0.0054(12)
O2G1 0.0486(12) 0.0427(11) 0.0774(15) -0.0030(10) 0.0063(11) -0.0050(9)
C2G1 0.0411(15) 0.0431(15) 0.0521(15) -0.0035(12) 0.0058(12) -0.0011(12)
O3G1 0.0443(11) 0.0553(13) 0.0743(14) -0.0045(11) -0.0111(11) 0.0033(10)
C3G1 0.0371(14) 0.0462(15) 0.0574(17) -0.0049(13) -0.0010(12) 0.0024(12)
O4G1 0.0548(12) 0.0491(11) 0.0531(11) -0.0018(9) 0.0022(10) 0.0114(10)
C4G1 0.0389(14) 0.0412(14) 0.0548(16) -0.0049(13) 0.0083(12) 0.0043(12)
O5G1 0.0415(11) 0.0452(11) 0.0798(15) -0.0047(11) 0.0022(10) 0.0016(9)
C5G1 0.0436(15) 0.0436(16) 0.0667(19) -0.0053(14) -0.0046(14) 0.0023(13)
C7G1 0.060(2) 0.0417(18) 0.139(4) -0.014(2) -0.014(2) 0.0015(16)
C8G1 0.0332(16) 0.073(2) 0.136(4) 0.010(2) -0.005(2) -0.0007(16)
C1G2 0.0458(15) 0.0409(14) 0.0473(15) -0.0035(12) 0.0108(12) -0.0037(12)
O2G2 0.0546(12) 0.0604(13) 0.0496(11) -0.0075(10) 0.0011(10) -0.0089(11)
C2G2 0.0433(15) 0.0445(15) 0.0472(15) 0.0025(12) 0.0057(12) -0.0067(12)
O3G2 0.0381(10) 0.0526(12) 0.0594(12) 0.0059(10) 0.0007(9) 0.0016(9)
C3G2 0.0334(13) 0.0434(14) 0.0475(15) 0.0034(12) 0.0051(11) -0.0053(11)
O4G2 0.0421(10) 0.0414(10) 0.0517(11) -0.0012(9) 0.0123(8) -0.0008(8)
C4G2 0.0301(12) 0.0388(13) 0.0467(14) 0.0016(11) 0.0113(11) -0.0012(10)
O5G2 0.0349(9) 0.0466(10) 0.0540(11) -0.0049(9) 0.0120(8) -0.0039(8)
C5G2 0.0372(13) 0.0402(14) 0.0457(14) 0.0004(11) 0.0076(11) -0.0017(11)
O6G2 0.0405(11) 0.0478(12) 0.0912(16) 0.0013(12) -0.0071(11) 0.0026(10)
C6G2 0.0372(14) 0.0414(15) 0.0636(18) -0.0007(13) 0.0069(13) 0.0003(12)
C7G2 0.076(2) 0.072(2) 0.0473(17) -0.0075(16) -0.0015(16) -0.0098(19)
C8G2 0.0356(18) 0.102(4) 0.158(5) 0.039(3) 0.009(2) -0.001(2)
C9G2 0.0452(19) 0.067(2) 0.130(4) -0.004(2) -0.020(2) -0.0022(17)
C1G3 0.0401(14) 0.0382(14) 0.0554(16) 0.0031(12) 0.0125(12) -0.0029(12)
O2G3 0.0658(14) 0.0691(15) 0.0514(12) 0.0209(11) 0.0127(11) 0.0165(12)
C2G3 0.0508(17) 0.0398(14) 0.0539(16) 0.0066(13) 0.0140(13) 0.0028(13)
O3G3 0.0407(10) 0.0458(11) 0.0591(12) 0.0034(9) 0.0093(9) 0.0110(9)
C3G3 0.0353(13) 0.0340(13) 0.0502(15) 0.0020(11) 0.0085(11) 0.0036(11)
O4G3 0.0354(10) 0.0409(10) 0.0503(10) 0.0004(8) 0.0124(8) -0.0048(8)
C4G3 0.0383(14) 0.0269(12) 0.0554(16) 0.0016(11) 0.0078(12) -0.0030(10)
O5G3 0.0352(10) 0.0518(12) 0.0598(12) -0.0056(10) 0.0113(9) -0.0095(9)
C5G3 0.0348(13) 0.0390(14) 0.0537(16) -0.0003(12) 0.0056(12) 0.0007(11)
C6G3 0.0405(16) 0.0537(17) 0.068(2) -0.0100(15) 0.0026(14) 0.0062(14)
C8G3 0.0361(15) 0.077(2) 0.0626(19) 0.0089(17) 0.0014(14) 0.0089(15)
C1G4 0.0421(14) 0.0290(12) 0.0500(15) -0.0020(11) 0.0022(12) 0.0054(11)
O2G4 0.0380(10) 0.0483(11) 0.0531(11) -0.0004(9) -0.0021(8) 0.0073(9)
C2G4 0.0389(14) 0.0424(14) 0.0475(15) -0.0010(12) 0.0052(11) 0.0047(12)
O3G4 0.0525(13) 0.0664(15) 0.0741(15) 0.0153(12) 0.0012(11) -0.0099(11)
C3G4 0.0448(15) 0.0397(14) 0.0485(15) 0.0060(12) -0.0030(12) -0.0079(12)
O4G4 0.0405(10) 0.0299(9) 0.0467(10) 0.0004(7) 0.0065(8) 0.0020(7)
C4G4 0.0432(14) 0.0362(13) 0.0407(13) -0.0024(11) 0.0009(11) -0.0020(11)
O5G4 0.0576(12) 0.0332(10) 0.0547(11) -0.0038(9) 0.0018(9) -0.0059(9)
C5G4 0.0458(15) 0.0396(14) 0.0481(15) -0.0065(12) 0.0033(12) -0.0061(12)
O6G4 0.0859(19) 0.0708(17) 0.0744(16) -0.0317(13) 0.0112(14) -0.0233(15)
C6G4 0.064(2) 0.0476(17) 0.0575(18) -0.0048(14) -0.0010(15) -0.0138(15)
C7G4 0.0419(16) 0.060(2) 0.071(2) 0.0064(16) 0.0028(15) 0.0110(15)
C8G4 0.060(2) 0.106(3) 0.077(2) 0.042(2) -0.0238(19) -0.035(2)
C9G4 0.124(4) 0.064(2) 0.074(2) -0.020(2) -0.013(3) -0.022(3)
C1G5 0.0378(14) 0.0492(16) 0.0448(14) -0.0096(12) -0.0035(11) 0.0005(12)
O2G5 0.0393(10) 0.0856(16) 0.0386(10) 0.0013(10) 0.0001(8) 0.0008(11)
C2G5 0.0335(13) 0.0619(18) 0.0400(14) 0.0014(13) -0.0045(11) 0.0007(13)
O3G5 0.0591(13) 0.0623(14) 0.0614(13) 0.0223(11) 0.0099(11) 0.0029(12)
C3G5 0.0412(15) 0.0529(17) 0.0423(14) 0.0093(13) 0.0008(11) -0.0041(13)
O4G5 0.0440(10) 0.0394(10) 0.0452(10) -0.0029(8) -0.0064(8) -0.0020(8)
C4G5 0.0404(14) 0.0405(14) 0.0450(14) 0.0002(12) -0.0014(12) -0.0006(12)
O5G5 0.0405(10) 0.0430(11) 0.0583(11) -0.0098(9) 0.0036(9) -0.0042(9)
C5G5 0.0458(15) 0.0382(14) 0.0471(14) -0.0043(12) 0.0061(12) -0.0038(12)
O6G5 0.0482(13) 0.0607(15) 0.0927(17) -0.0055(13) 0.0160(12) -0.0058(11)
C6G5 0.0566(18) 0.0413(16) 0.0659(19) 0.0031(14) 0.0201(16) -0.0026(14)
C7G5 0.066(2) 0.123(4) 0.057(2) 0.023(2) 0.0164(18) 0.005(2)
C8G5 0.074(3) 0.062(2) 0.124(4) 0.029(2) 0.026(3) -0.016(2)
C9G5 0.050(2) 0.094(3) 0.155(5) 0.013(3) 0.037(3) -0.001(2)
C1G6 0.0369(14) 0.0433(15) 0.0559(16) 0.0024(13) 0.0015(12) -0.0022(12)
O2G6 0.0934(19) 0.0546(14) 0.0498(12) 0.0065(10) -0.0060(12) 0.0041(13)
C2G6 0.0476(16) 0.0443(16) 0.0580(17) 0.0075(14) -0.0054(14) 0.0020(13)
O3G6 0.0637(14) 0.0385(11) 0.0697(14) 0.0112(10) 0.0072(11) -0.0038(10)
C3G6 0.0383(14) 0.0364(14) 0.0642(18) 0.0047(13) 0.0035(13) 0.0061(12)
O4G6 0.0382(10) 0.0413(10) 0.0554(11) -0.0005(9) -0.0006(9) -0.0039(8)
C4G6 0.0422(15) 0.0372(14) 0.0616(18) 0.0018(13) -0.0025(13) 0.0020(12)
O5G6 0.0456(11) 0.0396(10) 0.0612(12) 0.0022(9) 0.0064(9) -0.0034(9)
C5G6 0.0519(16) 0.0340(14) 0.0561(17) 0.0025(12) 0.0018(14) 0.0042(12)
O6G6 0.164(3) 0.0380(12) 0.0580(14) 0.0077(10) 0.0161(17) 0.0093(16)
C6G6 0.100(3) 0.0364(15) 0.066(2) 0.0026(15) 0.014(2) 0.0057(18)
C8G6 0.099(3) 0.058(2) 0.113(3) 0.005(2) 0.039(3) -0.023(2)
C1G7 0.0413(15) 0.0377(14) 0.0679(19) 0.0014(13) -0.0032(13) 0.0066(12)
O2G7 0.0572(14) 0.0533(13) 0.0855(16) 0.0130(12) 0.0063(12) -0.0049(11)
C2G7 0.0474(16) 0.0392(14) 0.0686(19) -0.0001(14) -0.0019(15) 0.0016(13)
O3G7 0.0727(17) 0.093(2) 0.0926(19) 0.0031(16) -0.0283(15) -0.0346(16)
C3G7 0.0430(15) 0.0483(17) 0.0675(19) -0.0020(15) -0.0075(14) -0.0050(13)
C4G7 0.0460(16) 0.0391(14) 0.0602(17) -0.0040(13) -0.0032(13) 0.0047(12)
O5G7 0.0358(10) 0.0513(12) 0.0673(13) 0.0003(10) -0.0047(9) 0.0071(9)
C5G7 0.0394(15) 0.0430(15) 0.0650(18) 0.0009(14) 0.0025(13) 0.0057(12)
O6G7 0.0469(16) 0.165(4) 0.157(3) 0.015(3) -0.0044(19) -0.029(2)
C6G7 0.0364(17) 0.088(3) 0.094(3) 0.009(2) 0.0065(17) 0.0017(17)
O4G7 0.0419(10) 0.0382(10) 0.0599(12) -0.0022(9) -0.0055(9) 0.0056(8)
C7G7 0.083(3) 0.062(2) 0.104(3) 0.022(2) -0.001(2) -0.021(2)
C8G7 0.044(2) 0.181(6) 0.093(3) 0.022(4) -0.010(2) -0.031(3)

loop_
_atom_type_symbol
_atom_type_description
_atom_type_scat_dispersion_real
_atom_type_scat_dispersion_imag
_atom_type_scat_source
C C 0.0033 0.0016 'International Tables Vol C Tables 4.2.6.8 and 6.1.1.4'
H H 0.0000 0.0000 'International Tables Vol C Tables 4.2.6.8 and 6.1.1.4'
O O 0.0106 0.0060 'International Tables Vol C Tables 4.2.6.8 and 6.1.1.4'

loop_
_geom_angle_atom_site_label_1
_geom_angle_atom_site_label_2
_geom_angle_atom_site_label_3
_geom_angle
C6G1 O61A C91A 111.8(5)
C6G3 O64A C94A 112.5(3)
C6G1 O61B C91B 112.5(13)
C6G3 O64B C94B 116(2)
O4G1 C1G1 O5G1 111.4(3)
O4G1 C1G1 C2G1 109.4(2)
O5G1 C1G1 C2G1 108.7(2)
C7G1 O2G1 C2G1 112.8(3)
O2G1 C2G1 C1G1 112.3(3)
O2G1 C2G1 C3G1 107.9(2)
C1G1 C2G1 C3G1 110.9(2)
C3G1 O3G1 C8G1 114.1(3)
O3G1 C3G1 C4G1 110.0(3)
O3G1 C3G1 C2G1 108.1(2)
C4G1 C3G1 C2G1 109.9(2)
C1G1 O4G1 C4G7 119.0(2)
O4G2 C4G1 C3G1 107.6(2)
O4G2 C4G1 C5G1 111.6(2)
C3G1 C4G1 C5G1 110.5(3)
C1G1 O5G1 C5G1 114.2(2)
O5G1 C5G1 C6G1 107.5(3)
O5G1 C5G1 C4G1 108.9(2)
C6G1 C5G1 C4G1 114.1(3)
O61B C6G1 O61A 102.8(7)
O61B C6G1 C5G1 116.9(7)
O61A C6G1 C5G1 110.3(4)
O4G2 C1G2 O5G2 111.7(2)
O4G2 C1G2 C2G2 110.5(2)
O5G2 C1G2 C2G2 108.2(2)
C2G2 O2G2 C7G2 113.5(3)
O2G2 C2G2 C3G2 106.8(2)
O2G2 C2G2 C1G2 113.8(2)
C3G2 C2G2 C1G2 111.6(2)
C8G2 O3G2 C3G2 114.5(3)
O3G2 C3G2 C2G2 109.4(2)
O3G2 C3G2 C4G2 108.5(2)
C2G2 C3G2 C4G2 111.1(2)
C1G2 O4G2 C4G1 117.0(2)
O4G3 C4G2 C3G2 106.5(2)
O4G3 C4G2 C5G2 112.2(2)
C3G2 C4G2 C5G2 110.4(2)
C1G2 O5G2 C5G2 114.1(2)
O5G2 C5G2 C6G2 105.8(2)
O5G2 C5G2 C4G2 110.2(2)
C6G2 C5G2 C4G2 111.5(2)
C9G2 O6G2 C6G2 111.3(3)
O6G2 C6G2 C5G2 109.6(2)
O4G3 C1G3 O5G3 111.7(2)
O4G3 C1G3 C2G3 109.6(2)
O5G3 C1G3 C2G3 108.0(2)
C7G3 O2G3 C2G3 114.3(3)
O2G3 C2G3 C3G3 108.7(2)
O2G3 C2G3 C1G3 112.9(2)
C3G3 C2G3 C1G3 110.0(2)
C8G3 O3G3 C3G3 112.7(2)
O3G3 C3G3 C4G3 109.6(2)
O3G3 C3G3 C2G3 109.0(2)
C4G3 C3G3 C2G3 110.2(2)
C1G3 O4G3 C4G2 117.3(2)
O4G4 C4G3 C3G3 109.9(2)
O4G4 C4G3 C5G3 108.9(2)
C3G3 C4G3 C5G3 109.3(2)
C1G3 O5G3 C5G3 114.1(2)
O5G3 C5G3 C6G3 107.1(2)
O5G3 C5G3 C4G3 107.9(2)
C6G3 C5G3 C4G3 115.9(2)
O64B C6G3 O64A 105.6(12)
O64B C6G3 C5G3 105.5(11)
O64A C6G3 C5G3 111.2(3)
O5G4 C1G4 O4G4 111.9(2)
O5G4 C1G4 C2G4 107.3(2)
O4G4 C1G4 C2G4 110.0(2)
C2G4 O2G4 C7G4 112.5(2)
O2G4 C2G4 C3G4 110.0(2)
O2G4 C2G4 C1G4 112.0(2)
C3G4 C2G4 C1G4 112.2(2)
C8G4 O3G4 C3G4 117.2(3)
O3G4 C3G4 C2G4 102.7(2)
O3G4 C3G4 C4G4 111.1(2)
C2G4 C3G4 C4G4 112.0(2)
C1G4 O4G4 C4G3 113.34(19)
O4G5 C4G4 C3G4 105.0(2)
O4G5 C4G4 C5G4 112.5(2)
C3G4 C4G4 C5G4 113.0(2)
C1G4 O5G4 C5G4 115.7(2)
O5G4 C5G4 C6G4 104.9(2)
O5G4 C5G4 C4G4 111.6(2)
C6G4 C5G4 C4G4 114.6(2)
C9G4 O6G4 C6G4 113.6(3)
O6G4 C6G4 C5G4 108.4(3)
O4G5 C1G5 O5G5 110.9(2)
O4G5 C1G5 C2G5 109.7(2)
O5G5 C1G5 C2G5 109.3(2)
C2G5 O2G5 C7G5 116.4(3)
O2G5 C2G5 C3G5 112.1(3)
O2G5 C2G5 C1G5 107.9(2)
C3G5 C2G5 C1G5 111.3(2)
C3G5 O3G5 C8G5 113.5(3)
O3G5 C3G5 C2G5 108.6(2)
O3G5 C3G5 C4G5 109.7(2)
C2G5 C3G5 C4G5 110.9(2)
C1G5 O4G5 C4G4 118.8(2)
O4G6 C4G5 C3G5 106.7(2)
O4G6 C4G5 C5G5 112.0(2)
C3G5 C4G5 C5G5 110.3(2)
C1G5 O5G5 C5G5 112.5(2)
O5G5 C5G5 C6G5 107.5(2)
O5G5 C5G5 C4G5 108.5(2)
C6G5 C5G5 C4G5 116.2(3)
C9G5 O6G5 C6G5 110.9(3)
O6G5 C6G5 C5G5 110.7(3)
O5G6 C1G6 O4G6 111.3(2)
O5G6 C1G6 C2G6 109.3(2)
O4G6 C1G6 C2G6 109.7(2)
C2G6 O2G6 C76B 120.6(4)
C2G6 O2G6 C76A 104.8(5)
C76B O2G6 C76A 48.3(5)
O2G6 C2G6 C1G6 111.4(3)
O2G6 C2G6 C3G6 109.7(3)
C1G6 C2G6 C3G6 111.6(2)
C8G6 O3G6 C3G6 114.8(3)
O3G6 C3G6 C4G6 110.1(2)
O3G6 C3G6 C2G6 110.3(2)
C4G6 C3G6 C2G6 109.5(2)
C1G6 O4G6 C4G5 117.5(2)
O4G7 C4G6 C3G6 111.3(2)
O4G7 C4G6 C5G6 108.8(2)
C3G6 C4G6 C5G6 107.8(2)
C1G6 O5G6 C5G6 113.0(2)
O5G6 C5G6 C6G6 107.3(3)
O5G6 C5G6 C4G6 107.8(2)
C6G6 C5G6 C4G6 114.7(3)
C9G6 O6G6 C6G6 112.6(3)
O6G6 C6G6 C5G6 108.9(3)
O4G7 C1G7 O5G7 112.5(2)
O4G7 C1G7 C2G7 108.6(2)
O5G7 C1G7 C2G7 108.7(3)
C7G7 O2G7 C2G7 111.9(3)
O2G7 C2G7 C3G7 109.8(3)
O2G7 C2G7 C1G7 111.1(3)
C3G7 C2G7 C1G7 110.2(3)
C8G7 O3G7 C3G7 115.3(4)
O3G7 C3G7 C2G7 109.4(3)
O3G7 C3G7 C4G7 108.3(3)
C2G7 C3G7 C4G7 111.0(3)
O4G1 C4G7 C3G7 105.6(2)
O4G1 C4G7 C5G7 110.0(2)
C3G7 C4G7 C5G7 112.7(3)
C1G7 O5G7 C5G7 114.5(2)
O5G7 C5G7 C6G7 105.1(3)
O5G7 C5G7 C4G7 112.8(3)
C6G7 C5G7 C4G7 112.3(3)
C97B O6G7 C6G7 141.7(11)
C97B O6G7 C97A 46.8(10)
C6G7 O6G7 C97A 107.0(6)
O6G7 C6G7 C5G7 107.4(4)
C1G7 O4G7 C4G6 114.0(2)

loop_
_geom_bond_atom_site_label_1
_geom_bond_atom_site_label_2
_geom_bond_distance
O61A C6G1 1.327(6)
O61A C91A 1.422(8)
O64A C6G3 1.400(4)
O64A C94A 1.426(5)
C76A O2G6 1.454(12)
C97A O6G7 1.436(10)
O61B C6G1 1.263(14)
O61B C91B 1.47(2)
O64B C6G3 1.29(3)
O64B C94B 1.40(4)
C76B O2G6 1.433(8)
C97B O6G7 1.367(9)
C1G1 O4G1 1.408(4)
C1G1 O5G1 1.413(4)
C1G1 C2G1 1.515(4)
O2G1 C7G1 1.403(4)
O2G1 C2G1 1.427(4)
C2G1 C3G1 1.523(4)
O3G1 C3G1 1.415(4)
O3G1 C8G1 1.421(4)
C3G1 C4G1 1.511(4)
O4G1 C4G7 1.430(4)
C4G1 O4G2 1.435(3)
C4G1 C5G1 1.528(4)
O5G1 C5G1 1.440(4)
C5G1 C6G1 1.502(5)
C1G2 O4G2 1.412(3)
C1G2 O5G2 1.414(3)
C1G2 C2G2 1.520(4)
O2G2 C2G2 1.420(4)
O2G2 C7G2 1.429(4)
C2G2 C3G2 1.518(4)
O3G2 C8G2 1.404(4)
O3G2 C3G2 1.423(3)
C3G2 C4G2 1.524(4)
C4G2 O4G3 1.431(3)
C4G2 C5G2 1.529(4)
O5G2 C5G2 1.436(3)
C5G2 C6G2 1.517(4)
O6G2 C9G2 1.398(4)
O6G2 C6G2 1.402(4)
C1G3 O4G3 1.408(3)
C1G3 O5G3 1.410(4)
C1G3 C2G3 1.538(4)
O2G3 C7G3 1.408(6)
O2G3 C2G3 1.410(4)
C2G3 C3G3 1.530(4)
O3G3 C8G3 1.427(4)
O3G3 C3G3 1.430(3)
C3G3 C4G3 1.504(4)
C4G3 O4G4 1.434(3)
C4G3 C5G3 1.535(4)
O5G3 C5G3 1.446(3)
C5G3 C6G3 1.513(4)
C1G4 O5G4 1.405(3)
C1G4 O4G4 1.425(3)
C1G4 C2G4 1.526(4)
O2G4 C2G4 1.422(4)
O2G4 C7G4 1.423(4)
C2G4 C3G4 1.506(4)
O3G4 C8G4 1.372(5)
O3G4 C3G4 1.439(4)
C3G4 C4G4 1.533(4)
C4G4 O4G5 1.432(3)
C4G4 C5G4 1.542(4)
O5G4 C5G4 1.435(4)
C5G4 C6G4 1.506(4)
O6G4 C9G4 1.369(5)
O6G4 C6G4 1.434(4)
C1G5 O4G5 1.409(3)
C1G5 O5G5 1.420(3)
C1G5 C2G5 1.521(4)
O2G5 C2G5 1.414(4)
O2G5 C7G5 1.420(4)
C2G5 C3G5 1.515(5)
O3G5 C3G5 1.424(4)
O3G5 C8G5 1.425(5)
C3G5 C4G5 1.516(4)
C4G5 O4G6 1.425(3)
C4G5 C5G5 1.532(4)
O5G5 C5G5 1.441(3)
C5G5 C6G5 1.505(4)
O6G5 C9G5 1.416(5)
O6G5 C6G5 1.420(4)
C1G6 O5G6 1.409(4)
C1G6 O4G6 1.409(3)
C1G6 C2G6 1.521(4)
O2G6 C2G6 1.417(4)
C2G6 C3G6 1.521(4)
O3G6 C8G6 1.417(5)
O3G6 C3G6 1.418(4)
C3G6 C4G6 1.518(4)
C4G6 O4G7 1.436(4)
C4G6 C5G6 1.537(4)
O5G6 C5G6 1.430(4)
C5G6 C6G6 1.491(5)
O6G6 C9G6 1.411(6)
O6G6 C6G6 1.418(4)
C1G7 O4G7 1.418(3)
C1G7 O5G7 1.421(4)
C1G7 C2G7 1.510(4)
O2G7 C7G7 1.417(5)
O2G7 C2G7 1.429(4)
C2G7 C3G7 1.500(5)
O3G7 C8G7 1.407(6)
O3G7 C3G7 1.427(4)
C3G7 C4G7 1.528(5)
C4G7 C5G7 1.531(4)
O5G7 C5G7 1.429(4)
C5G7 C6G7 1.523(5)
O6G7 C6G7 1.417(6)
OW4A OW4B 1.038(14)
